data_2232435
loop_
_publ_author_name
'Pourayoubi, Mehrdad'
'Shoghpour, Samad'
'Bruno, Giuseppe'
'Amiri Rudbari, Hadi'

_publ_section_title
;
 <i>N</i>,<i>N</i>'-Dicyclohexyl-<i>N</i>''-(3-fluorobenzoyl)-<i>N</i>,<i>N</i>'-dimethylphosphoric
 triamide
;
_journal_coeditor_code QM2034
_journal_issue 11
_journal_name_full 'Acta Crystallographica Section E'
_journal_page_first o3028
_journal_page_last o3029
_journal_paper_doi 10.1107/S1600536811043017
_journal_volume 67
_journal_year 2011
_chemical_formula_iupac 'C21 H33 F N3 O2 P'
_chemical_formula_moiety 'C21 H33 F N3 O2 P'
_chemical_formula_sum 'C21 H33 F N3 O2 P'
_chemical_formula_weight 409.47
_chemical_name_systematic
;
<i>N</i>,<i>N</i>'-Dicyclohexyl-<i>N</i>''-(3-fluorobenzoyl)-
<i>N</i>,<i>N</i>'-dimethylphosphoric triamide
;
_space_group_IT_number 15
_symmetry_cell_setting monoclinic
_symmetry_space_group_name_Hall '-C 2yc'
_symmetry_space_group_name_H-M 'C 1 2/c 1'
_atom_sites_solution_hydrogens geom
_atom_sites_solution_primary direct
_atom_sites_solution_secondary difmap
_audit_creation_method SHELXL97
_cell_angle_alpha 90.00
_cell_angle_beta 119.0610(10)
_cell_angle_gamma 90.00
_cell_formula_units_Z 8
_cell_length_a 22.6634(8)
_cell_length_b 12.9587(5)
_cell_length_c 17.6627(7)
_cell_measurement_reflns_used 8133
_cell_measurement_temperature 296(2)
_cell_measurement_theta_max 26.99
_cell_measurement_theta_min 2.43
_cell_volume 4534.3(3)
_computing_cell_refinement 'SAINT (Bruker, 2007)'
_computing_data_collection 'APEX2 (Bruker, 2007)'
_computing_data_reduction 'SAINT (Bruker, 2007)'
_computing_molecular_graphics 'XPW (Siemens, 1996)'
_computing_publication_material
;
SHELXTL (Sheldrick, 2008) and enCIFer (Allen <i>et al.</i>,
2004)
;
_computing_structure_refinement 'SHELXL97 (Sheldrick, 2008)'
_computing_structure_solution 'SHELXS97 (Sheldrick, 2008)'
_diffrn_ambient_temperature 296(2)
_diffrn_measured_fraction_theta_full 0.998
_diffrn_measured_fraction_theta_max 0.998
_diffrn_measurement_device_type 'Bruker APEXII CCD'
_diffrn_measurement_method '\f and \w'
_diffrn_radiation_monochromator graphite
_diffrn_radiation_source 'fine-focus sealed tube'
_diffrn_radiation_type MoK\a
_diffrn_radiation_wavelength 0.71073
_diffrn_reflns_av_R_equivalents 0.0308
_diffrn_reflns_av_sigmaI/netI 0.0245
_diffrn_reflns_limit_h_max 27
_diffrn_reflns_limit_h_min -27
_diffrn_reflns_limit_k_max 15
_diffrn_reflns_limit_k_min -15
_diffrn_reflns_limit_l_max 21
_diffrn_reflns_limit_l_min -21
_diffrn_reflns_number 20958
_diffrn_reflns_theta_full 25.50
_diffrn_reflns_theta_max 25.50
_diffrn_reflns_theta_min 2.57
_exptl_absorpt_coefficient_mu 0.150
_exptl_absorpt_correction_T_max 0.7455
_exptl_absorpt_correction_T_min 0.6576
_exptl_absorpt_correction_type multi-scan
_exptl_absorpt_process_details '(SADABS; Sheldrick, 2008)'
_exptl_crystal_colour colourless
_exptl_crystal_density_diffrn 1.200
_exptl_crystal_density_method 'not measured'
_exptl_crystal_description cubic
_exptl_crystal_F_000 1760
_exptl_crystal_size_max 0.32
_exptl_crystal_size_mid 0.28
_exptl_crystal_size_min 0.16
_refine_diff_density_max 0.933
_refine_diff_density_min -0.292
_refine_ls_extinction_method none
_refine_ls_goodness_of_fit_ref 1.023
_refine_ls_hydrogen_treatment mixed
_refine_ls_matrix_type full
_refine_ls_number_parameters 257
_refine_ls_number_reflns 4228
_refine_ls_number_restraints 1
_refine_ls_restrained_S_all 1.024
_refine_ls_R_factor_all 0.0655
_refine_ls_R_factor_gt 0.0493
_refine_ls_shift/su_max 0.000
_refine_ls_shift/su_mean 0.000
_refine_ls_structure_factor_coef Fsqd
_refine_ls_weighting_details 'calc w = 1/[\s^2^(Fo^2^)+(0.0936P)^2^+3.0653P] where P=(Fo^2^+2Fc^2^)/3'
_refine_ls_weighting_scheme calc
_refine_ls_wR_factor_gt 0.1414
_refine_ls_wR_factor_ref 0.1572
_reflns_number_gt 3254
_reflns_number_total 4228
_reflns_threshold_expression I>2\s(I)
_cod_data_source_file qm2034.cif
_cod_data_source_block I
_cod_original_sg_symbol_H-M 'C 2/c'
_cod_database_code 2232435
_cod_database_fobs_code 2232435

loop_
_symmetry_equiv_pos_as_xyz
'x, y, z'
'-x, y, -z+1/2'
'x+1/2, y+1/2, z'
'-x+1/2, y+1/2, -z+1/2'
'-x, -y, -z'
'x, -y, z-1/2'
'-x+1/2, -y+1/2, -z'
'x+1/2, -y+1/2, z-1/2'

loop_
_atom_site_type_symbol
_atom_site_label
_atom_site_fract_x
_atom_site_fract_y
_atom_site_fract_z
_atom_site_U_iso_or_equiv
_atom_site_adp_type
_atom_site_calc_flag
_atom_site_refinement_flags
_atom_site_occupancy
_atom_site_symmetry_multiplicity
P P1 0.19691(2) 0.87686(4) 0.02588(3) 0.03552(19) Uani d . 1 1
O O2 0.30019(9) 0.98806(14) 0.18782(12) 0.0637(5) Uani d . 1 1
F F1 0.46037(14) 0.6077(2) 0.31270(17) 0.1416(10) Uani d . 1 1
O O1 0.16844(7) 0.78142(11) -0.02507(9) 0.0426(4) Uani d . 1 1
N N1 0.27588(8) 0.84697(15) 0.10211(11) 0.0370(4) Uani d D 1 1
C C1 0.31644(10) 0.90341(18) 0.17448(13) 0.0417(5) Uani d . 1 1
C C3 0.15054(14) 1.02308(19) 0.0955(2) 0.0618(7) Uani d . 1 1
H H3A 0.1710 1.0669 0.0709 0.093 Uiso calc R 1 1
H H3B 0.1751 1.0282 0.1575 0.093 Uiso calc R 1 1
H H3C 0.1047 1.0443 0.0749 0.093 Uiso calc R 1 1
N N2 0.20318(9) 0.97566(15) -0.02662(12) 0.0479(5) Uani d . 1 1
C C19 0.0611(3) 0.7585(4) 0.2030(4) 0.135(2) Uani d . 1 1
H H19A 0.0582 0.8200 0.2323 0.162 Uiso calc R 1 1
H H19B 0.0428 0.7012 0.2204 0.162 Uiso calc R 1 1
C C20 0.0200(2) 0.7734(4) 0.1057(4) 0.1268(18) Uani d . 1 1
H H20A -0.0261 0.7903 0.0905 0.152 Uiso calc R 1 1
H H20B 0.0193 0.7094 0.0769 0.152 Uiso calc R 1 1
C C21 0.04874(15) 0.8595(3) 0.0735(2) 0.0828(10) Uani d . 1 1
H H21A 0.0231 0.8637 0.0108 0.099 Uiso calc R 1 1
H H21B 0.0450 0.9252 0.0971 0.099 Uiso calc R 1 1
C C16 0.12210(11) 0.83718(19) 0.10158(15) 0.0477(5) Uani d . 1 1
H H16 0.1235 0.7713 0.0752 0.057 Uiso calc R 1 1
N N3 0.15171(9) 0.91587(14) 0.06955(12) 0.0429(4) Uani d . 1 1
C C4 0.38187(11) 0.8550(2) 0.23687(13) 0.0458(6) Uani d . 1 1
C C5 0.39071(12) 0.7492(2) 0.24479(15) 0.0563(6) Uani d . 1 1
H H5 0.3560 0.7044 0.2099 0.068 Uiso calc R 1 1
C C6 0.45265(15) 0.7122(3) 0.30609(18) 0.0740(9) Uani d . 1 1
C C7 0.50556(14) 0.7743(4) 0.35762(17) 0.0865(12) Uani d . 1 1
H H7 0.5470 0.7466 0.3975 0.104 Uiso calc R 1 1
C C18 0.1330(3) 0.7373(3) 0.2291(3) 0.1109(15) Uani d . 1 1
H H18A 0.1362 0.6723 0.2041 0.133 Uiso calc R 1 1
H H18B 0.1588 0.7311 0.2917 0.133 Uiso calc R 1 1
C C17 0.16264(17) 0.8231(3) 0.19916(18) 0.0774(9) Uani d . 1 1
H H17A 0.1626 0.8871 0.2277 0.093 Uiso calc R 1 1
H H17B 0.2090 0.8064 0.2154 0.093 Uiso calc R 1 1
C C10 0.26677(11) 1.00986(18) -0.02259(15) 0.0462(5) Uani d . 1 1
H H10 0.3035 0.9781 0.0293 0.055 Uiso calc R 1 1
C C15 0.27532(14) 0.9741(2) -0.09852(16) 0.0599(7) Uani d . 1 1
H H15A 0.2726 0.8994 -0.1022 0.072 Uiso calc R 1 1
H H15B 0.2390 1.0019 -0.1518 0.072 Uiso calc R 1 1
C C14 0.34258(17) 1.0089(3) -0.0885(2) 0.0776(9) Uani d . 1 1
H H14A 0.3454 0.9893 -0.1397 0.093 Uiso calc R 1 1
H H14B 0.3788 0.9743 -0.0391 0.093 Uiso calc R 1 1
C C13 0.35163(19) 1.1247(3) -0.0759(2) 0.0881(10) Uani d . 1 1
H H13A 0.3961 1.1439 -0.0664 0.106 Uiso calc R 1 1
H H13B 0.3183 1.1595 -0.1277 0.106 Uiso calc R 1 1
C C12 0.34381(19) 1.1582(3) 0.0008(3) 0.0898(10) Uani d . 1 1
H H12A 0.3480 1.2326 0.0066 0.108 Uiso calc R 1 1
H H12B 0.3796 1.1278 0.0532 0.108 Uiso calc R 1 1
C C11 0.27582(17) 1.1256(2) -0.0098(2) 0.0723(8) Uani d . 1 1
H H11A 0.2729 1.1454 0.0412 0.087 Uiso calc R 1 1
H H11B 0.2400 1.1606 -0.0594 0.087 Uiso calc R 1 1
C C2 0.13971(13) 1.0138(2) -0.09931(19) 0.0692(8) Uani d . 1 1
H H2A 0.1022 0.9864 -0.0948 0.104 Uiso calc R 1 1
H H2B 0.1367 0.9921 -0.1530 0.104 Uiso calc R 1 1
H H2C 0.1389 1.0878 -0.0975 0.104 Uiso calc R 1 1
C C9 0.43442(12) 0.9204(3) 0.28957(16) 0.0652(7) Uani d . 1 1
H H9 0.4284 0.9915 0.2851 0.078 Uiso calc R 1 1
C C8 0.49597(15) 0.8784(4) 0.34893(19) 0.0887(12) Uani d . 1 1
H H8 0.5315 0.9221 0.3836 0.106 Uiso calc R 1 1
H H1 0.2925(11) 0.8035(17) 0.0877(14) 0.038(6) Uiso d D 1 1

loop_
_atom_site_aniso_label
_atom_site_aniso_U_11
_atom_site_aniso_U_22
_atom_site_aniso_U_33
_atom_site_aniso_U_12
_atom_site_aniso_U_13
_atom_site_aniso_U_23
P1 0.0267(3) 0.0428(3) 0.0322(3) 0.0018(2) 0.0104(2) -0.0015(2)
O2 0.0569(11) 0.0588(11) 0.0590(11) 0.0018(8) 0.0153(9) -0.0221(8)
F1 0.117(2) 0.160(2) 0.1197(19) 0.0660(17) 0.0356(16) 0.0554(17)
O1 0.0301(7) 0.0530(9) 0.0395(8) -0.0025(6) 0.0128(6) -0.0097(7)
N1 0.0297(9) 0.0432(10) 0.0319(9) 0.0053(7) 0.0100(7) -0.0046(7)
C1 0.0344(11) 0.0534(14) 0.0345(11) -0.0035(9) 0.0145(9) -0.0065(9)
C3 0.0623(16) 0.0495(15) 0.0805(19) 0.0079(12) 0.0401(15) -0.0068(13)
N2 0.0341(10) 0.0566(12) 0.0448(10) 0.0024(8) 0.0127(8) 0.0117(9)
C19 0.197(6) 0.116(3) 0.183(5) -0.055(3) 0.164(5) -0.036(3)
C20 0.098(3) 0.134(4) 0.195(5) -0.058(3) 0.108(4) -0.058(4)
C21 0.0469(15) 0.108(2) 0.099(2) -0.0154(15) 0.0406(16) -0.0275(19)
C16 0.0438(12) 0.0544(14) 0.0504(13) -0.0089(10) 0.0272(11) -0.0132(11)
N3 0.0382(10) 0.0433(10) 0.0495(10) 0.0031(8) 0.0231(8) -0.0041(8)
C4 0.0318(11) 0.0755(17) 0.0283(10) -0.0034(10) 0.0133(9) -0.0064(10)
C5 0.0392(13) 0.0812(19) 0.0388(12) 0.0100(12) 0.0113(10) 0.0077(12)
C6 0.0586(17) 0.106(2) 0.0518(15) 0.0363(17) 0.0225(14) 0.0271(16)
C7 0.0364(15) 0.173(4) 0.0375(14) 0.0246(19) 0.0079(12) 0.0137(19)
C18 0.168(5) 0.103(3) 0.096(3) -0.021(3) 0.090(3) 0.008(2)
C17 0.080(2) 0.096(2) 0.0561(17) -0.0145(17) 0.0327(16) 0.0047(16)
C10 0.0408(12) 0.0554(14) 0.0414(12) -0.0026(10) 0.0192(10) 0.0040(10)
C15 0.0671(17) 0.0661(17) 0.0508(14) -0.0006(13) 0.0321(13) -0.0005(12)
C14 0.081(2) 0.104(2) 0.0696(19) -0.0008(18) 0.0532(18) 0.0014(17)
C13 0.081(2) 0.109(3) 0.092(2) -0.0239(19) 0.055(2) 0.0053(19)
C12 0.087(2) 0.085(2) 0.116(3) -0.0347(19) 0.064(2) -0.021(2)
C11 0.077(2) 0.0608(17) 0.095(2) -0.0165(14) 0.0536(18) -0.0173(15)
C2 0.0450(14) 0.0756(19) 0.0676(17) 0.0094(13) 0.0120(13) 0.0298(14)
C9 0.0389(13) 0.104(2) 0.0453(14) -0.0153(13) 0.0144(11) -0.0201(14)
C8 0.0348(14) 0.173(4) 0.0450(16) -0.0165(19) 0.0090(12) -0.020(2)

loop_
_atom_type_symbol
_atom_type_description
_atom_type_scat_dispersion_real
_atom_type_scat_dispersion_imag
_atom_type_scat_source
C C 0.0033 0.0016 'International Tables Vol C Tables 4.2.6.8 and 6.1.1.4'
H H 0.0000 0.0000 'International Tables Vol C Tables 4.2.6.8 and 6.1.1.4'
N N 0.0061 0.0033 'International Tables Vol C Tables 4.2.6.8 and 6.1.1.4'
O O 0.0106 0.0060 'International Tables Vol C Tables 4.2.6.8 and 6.1.1.4'
F F 0.0171 0.0103 'International Tables Vol C Tables 4.2.6.8 and 6.1.1.4'
P P 0.1023 0.0942 'International Tables Vol C Tables 4.2.6.8 and 6.1.1.4'

loop_
_geom_angle_atom_site_label_1
_geom_angle_atom_site_label_2
_geom_angle_atom_site_label_3
_geom_angle
O1 P1 N2 116.35(10)
O1 P1 N3 110.95(9)
N2 P1 N3 105.90(10)
O1 P1 N1 105.93(9)
N2 P1 N1 106.50(9)
N3 P1 N1 111.17(9)
C1 N1 P1 126.58(16)
C1 N1 H1 118.4(17)
P1 N1 H1 113.4(16)
O2 C1 N1 122.3(2)
O2 C1 C4 121.5(2)
N1 C1 C4 116.18(19)
N3 C3 H3A 109.5
N3 C3 H3B 109.5
H3A C3 H3B 109.5
N3 C3 H3C 109.5
H3A C3 H3C 109.5
H3B C3 H3C 109.5
C2 N2 C10 117.30(19)
C2 N2 P1 116.26(16)
C10 N2 P1 124.22(15)
C18 C19 C20 110.6(3)
C18 C19 H19A 109.5
C20 C19 H19A 109.5
C18 C19 H19B 109.5
C20 C19 H19B 109.5
H19A C19 H19B 108.1
C19 C20 C21 112.0(3)
C19 C20 H20A 109.2
C21 C20 H20A 109.2
C19 C20 H20B 109.2
C21 C20 H20B 109.2
H20A C20 H20B 107.9
C16 C21 C20 109.7(3)
C16 C21 H21A 109.7
C20 C21 H21A 109.7
C16 C21 H21B 109.7
C20 C21 H21B 109.7
H21A C21 H21B 108.2
N3 C16 C21 112.0(2)
N3 C16 C17 112.4(2)
C21 C16 C17 110.9(2)
N3 C16 H16 107.1
C21 C16 H16 107.1
C17 C16 H16 107.1
C3 N3 C16 117.01(18)
C3 N3 P1 123.44(16)
C16 N3 P1 118.25(15)
C5 C4 C9 120.2(2)
C5 C4 C1 122.4(2)
C9 C4 C1 117.4(2)
C6 C5 C4 117.8(3)
C6 C5 H5 121.1
C4 C5 H5 121.1
C7 C6 F1 119.7(3)
C7 C6 C5 123.4(3)
F1 C6 C5 116.9(3)
C6 C7 C8 118.0(3)
C6 C7 H7 121.0
C8 C7 H7 121.0
C19 C18 C17 111.1(4)
C19 C18 H18A 109.4
C17 C18 H18A 109.4
C19 C18 H18B 109.4
C17 C18 H18B 109.4
H18A C18 H18B 108.0
C16 C17 C18 110.9(3)
C16 C17 H17A 109.5
C18 C17 H17A 109.5
C16 C17 H17B 109.5
C18 C17 H17B 109.5
H17A C17 H17B 108.0
N2 C10 C11 111.3(2)
N2 C10 C15 114.0(2)
C11 C10 C15 111.6(2)
N2 C10 H10 106.5
C11 C10 H10 106.5
C15 C10 H10 106.5
C14 C15 C10 111.0(2)
C14 C15 H15A 109.4
C10 C15 H15A 109.4
C14 C15 H15B 109.4
C10 C15 H15B 109.4
H15A C15 H15B 108.0
C15 C14 C13 111.6(3)
C15 C14 H14A 109.3
C13 C14 H14A 109.3
C15 C14 H14B 109.3
C13 C14 H14B 109.3
H14A C14 H14B 108.0
C12 C13 C14 110.4(3)
C12 C13 H13A 109.6
C14 C13 H13A 109.6
C12 C13 H13B 109.6
C14 C13 H13B 109.6
H13A C13 H13B 108.1
C13 C12 C11 111.3(3)
C13 C12 H12A 109.4
C11 C12 H12A 109.4
C13 C12 H12B 109.4
C11 C12 H12B 109.4
H12A C12 H12B 108.0
C10 C11 C12 110.4(3)
C10 C11 H11A 109.6
C12 C11 H11A 109.6
C10 C11 H11B 109.6
C12 C11 H11B 109.6
H11A C11 H11B 108.1
N2 C2 H2A 109.5
N2 C2 H2B 109.5
H2A C2 H2B 109.5
N2 C2 H2C 109.5
H2A C2 H2C 109.5
H2B C2 H2C 109.5
C8 C9 C4 119.2(3)
C8 C9 H9 120.4
C4 C9 H9 120.4
C7 C8 C9 121.4(3)
C7 C8 H8 119.3
C9 C8 H8 119.3

loop_
_geom_bond_atom_site_label_1
_geom_bond_atom_site_label_2
_geom_bond_distance
P1 O1 1.4803(15)
P1 N2 1.6271(19)
P1 N3 1.6333(17)
P1 N1 1.6808(17)
O2 C1 1.216(3)
F1 C6 1.363(4)
N1 C1 1.368(3)
N1 H1 0.78(2)
C1 C4 1.490(3)
C3 N3 1.467(3)
C3 H3A 0.9600
C3 H3B 0.9600
C3 H3C 0.9600
N2 C2 1.472(3)
N2 C10 1.476(3)
C19 C18 1.487(6)
C19 C20 1.518(7)
C19 H19A 0.9700
C19 H19B 0.9700
C20 C21 1.533(5)
C20 H20A 0.9700
C20 H20B 0.9700
C21 C16 1.514(4)
C21 H21A 0.9700
C21 H21B 0.9700
C16 N3 1.476(3)
C16 C17 1.520(4)
C16 H16 0.9800
C4 C5 1.383(4)
C4 C9 1.388(3)
C5 C6 1.377(3)
C5 H5 0.9300
C6 C7 1.362(5)
C7 C8 1.362(5)
C7 H7 0.9300
C18 C17 1.521(4)
C18 H18A 0.9700
C18 H18B 0.9700
C17 H17A 0.9700
C17 H17B 0.9700
C10 C11 1.515(3)
C10 C15 1.518(3)
C10 H10 0.9800
C15 C14 1.515(4)
C15 H15A 0.9700
C15 H15B 0.9700
C14 C13 1.516(4)
C14 H14A 0.9700
C14 H14B 0.9700
C13 C12 1.513(5)
C13 H13A 0.9700
C13 H13B 0.9700
C12 C11 1.519(4)
C12 H12A 0.9700
C12 H12B 0.9700
C11 H11A 0.9700
C11 H11B 0.9700
C2 H2A 0.9600
C2 H2B 0.9600
C2 H2C 0.9600
C9 C8 1.386(4)
C9 H9 0.9300
C8 H8 0.9300

loop_
_geom_hbond_atom_site_label_D
_geom_hbond_atom_site_label_H
_geom_hbond_atom_site_label_A
_geom_hbond_site_symmetry_A
_geom_hbond_distance_DH
_geom_hbond_distance_HA
_geom_hbond_distance_DA
_geom_hbond_angle_DHA
N1 H1 O1 7_565 0.78(2) 2.04(2) 2.807(2) 165(2)

loop_
_geom_torsion_atom_site_label_1
_geom_torsion_atom_site_label_2
_geom_torsion_atom_site_label_3
_geom_torsion_atom_site_label_4
_geom_torsion
O1 P1 N1 C1 -165.46(18)
N2 P1 N1 C1 70.1(2)
N3 P1 N1 C1 -44.8(2)
P1 N1 C1 O2 -5.7(3)
P1 N1 C1 C4 173.91(15)
O1 P1 N2 C2 60.3(2)
N3 P1 N2 C2 -63.5(2)
N1 P1 N2 C2 178.06(19)
O1 P1 N2 C10 -102.28(19)
N3 P1 N2 C10 133.94(18)
N1 P1 N2 C10 15.5(2)
C18 C19 C20 C21 -56.3(5)
C19 C20 C21 C16 55.5(4)
C20 C21 C16 N3 178.0(3)
C20 C21 C16 C17 -55.6(4)
C21 C16 N3 C3 58.5(3)
C17 C16 N3 C3 -67.1(3)
C21 C16 N3 P1 -134.1(2)
C17 C16 N3 P1 100.3(2)
O1 P1 N3 C3 -156.59(19)
N2 P1 N3 C3 -29.5(2)
N1 P1 N3 C3 85.8(2)
O1 P1 N3 C16 36.84(18)
N2 P1 N3 C16 163.94(15)
N1 P1 N3 C16 -80.77(17)
O2 C1 C4 C5 152.3(2)
N1 C1 C4 C5 -27.3(3)
O2 C1 C4 C9 -26.1(3)
N1 C1 C4 C9 154.3(2)
C9 C4 C5 C6 0.1(3)
C1 C4 C5 C6 -178.2(2)
C4 C5 C6 C7 -1.4(4)
C4 C5 C6 F1 -179.8(2)
F1 C6 C7 C8 179.8(3)
C5 C6 C7 C8 1.4(5)
C20 C19 C18 C17 56.5(5)
N3 C16 C17 C18 -176.7(3)
C21 C16 C17 C18 57.1(4)
C19 C18 C17 C16 -57.4(4)
C2 N2 C10 C11 63.9(3)
P1 N2 C10 C11 -133.7(2)
C2 N2 C10 C15 -63.3(3)
P1 N2 C10 C15 99.0(2)
N2 C10 C15 C14 -178.1(2)
C11 C10 C15 C14 54.8(3)
C10 C15 C14 C13 -55.0(3)
C15 C14 C13 C12 56.0(4)
C14 C13 C12 C11 -56.9(4)
N2 C10 C11 C12 175.9(3)
C15 C10 C11 C12 -55.6(4)
C13 C12 C11 C10 56.8(4)
C5 C4 C9 C8 1.1(4)
C1 C4 C9 C8 179.5(2)
C6 C7 C8 C9 -0.1(5)
C4 C9 C8 C7 -1.1(4)

loop_
_cod_related_entry_id
_cod_related_entry_database
_cod_related_entry_code
1 ChemSpider 30657156
